data_7060559
loop_
_publ_author_name
'Zhang, Bin'
'Zhang, Jie'
'Sun, Ahui'
'Liu, Chunmei'
'Gu, Mengsi'
'Chen, Yahui'
'Wei, Bin'
'Du, Chenxia'

_publ_section_title
;
 Efficiently luminescent mononuclear copper iodide complexes with
 sterically hindered iminephosphine chelating ligands
;
_journal_issue 19
_journal_name_full 'New Journal of Chemistry'
_journal_page_first 8763
_journal_page_last 8768
_journal_paper_doi 10.1039/D1NJ00622C
_journal_volume 45
_journal_year 2021
_chemical_formula_moiety 'C50 H40 Cu I N2 O P2'
_chemical_formula_sum 'C50 H40 Cu I N2 O P2'
_chemical_formula_weight 937.22
_space_group_crystal_system monoclinic
_space_group_IT_number 14
_space_group_name_Hall '-P 2yn'
_space_group_name_H-M_alt 'P 1 21/n 1'
_atom_sites_solution_hydrogens geom
_audit_creation_date 2021-01-19
_audit_creation_method
;
Olex2 1.2
(compiled 2018.05.29 svn.r3508 for OlexSys, GUI svn.r5506)
;
_audit_update_record
;
2021-01-21 deposited with the CCDC.	2021-04-13 downloaded from the CCDC.
;
_cell_angle_alpha 90
_cell_angle_beta 96.709(4)
_cell_angle_gamma 90
_cell_formula_units_Z 4
_cell_length_a 17.5705(19)
_cell_length_b 10.9974(10)
_cell_length_c 22.067(2)
_cell_measurement_reflns_used 9767
_cell_measurement_temperature 293(2)
_cell_measurement_theta_max 27.482
_cell_measurement_theta_min 2.409
_cell_volume 4234.8(7)
_computing_cell_refinement 'SAINT V8.38A (?, 2016)'
_computing_data_reduction 'SAINT V8.38A (?, 2016)'
_computing_molecular_graphics 'Olex2 (Dolomanov et al., 2009)'
_computing_publication_material 'Olex2 (Dolomanov et al., 2009)'
_computing_structure_refinement 'ShelXL (Sheldrick, 2015)'
_diffrn_ambient_temperature 293(2)
_diffrn_measured_fraction_theta_full 0.996
_diffrn_measured_fraction_theta_max 0.994
_diffrn_measurement_device_type 'CCD area detector'
_diffrn_measurement_method 'phi and omega scans'
_diffrn_radiation_monochromator graphite
_diffrn_radiation_type MoK\a
_diffrn_radiation_wavelength 0.71073
_diffrn_reflns_av_R_equivalents 0.0474
_diffrn_reflns_av_unetI/netI 0.0389
_diffrn_reflns_Laue_measured_fraction_full 0.996
_diffrn_reflns_Laue_measured_fraction_max 0.994
_diffrn_reflns_limit_h_max 22
_diffrn_reflns_limit_h_min -22
_diffrn_reflns_limit_k_max 14
_diffrn_reflns_limit_k_min -14
_diffrn_reflns_limit_l_max 28
_diffrn_reflns_limit_l_min -28
_diffrn_reflns_number 57438
_diffrn_reflns_point_group_measured_fraction_full 0.996
_diffrn_reflns_point_group_measured_fraction_max 0.994
_diffrn_reflns_theta_full 25.242
_diffrn_reflns_theta_max 27.579
_diffrn_reflns_theta_min 2.624
_exptl_absorpt_coefficient_mu 1.360
_exptl_absorpt_correction_T_max 0.7456
_exptl_absorpt_correction_T_min 0.6617
_exptl_absorpt_correction_type multi-scan
_exptl_absorpt_process_details
;
SADABS-2016/2 (Bruker,2016/2) was used for absorption correction.
wR2(int) was 0.0992 before and 0.0714 after correction.
The Ratio of minimum to maximum transmission is 0.8875.
The \l/2 correction factor is Not present.
;
_exptl_crystal_colour yellow
_exptl_crystal_density_diffrn 1.470
_exptl_crystal_description prism
_exptl_crystal_F_000 1896
_exptl_crystal_size_max 0.15
_exptl_crystal_size_mid 0.13
_exptl_crystal_size_min 0.12
_refine_diff_density_max 0.437
_refine_diff_density_min -1.283
_refine_diff_density_rms 0.075
_refine_ls_extinction_method none
_refine_ls_goodness_of_fit_ref 1.058
_refine_ls_hydrogen_treatment constr
_refine_ls_matrix_type full
_refine_ls_number_parameters 515
_refine_ls_number_reflns 9751
_refine_ls_number_restraints 0
_refine_ls_restrained_S_all 1.058
_refine_ls_R_factor_all 0.0517
_refine_ls_R_factor_gt 0.0386
_refine_ls_shift/su_max 0.001
_refine_ls_shift/su_mean 0.000
_refine_ls_structure_factor_coef Fsqd
_refine_ls_weighting_details 'w=1/[\s^2^(Fo^2^)+(0.1000P)^2^] where P=(Fo^2^+2Fc^2^)/3'
_refine_ls_weighting_scheme calc
_refine_ls_wR_factor_gt 0.1366
_refine_ls_wR_factor_ref 0.1462
_reflns_Friedel_coverage 0.000
_reflns_number_gt 7807
_reflns_number_total 9751
_reflns_threshold_expression 'I > 2\s(I)'
_cod_data_source_file d1nj00622c3.cif
_cod_data_source_block p2n
_cod_depositor_comments 'Adding full bibliography for 7060558--7060559.cif.'
_cod_original_cell_volume 4234.8(8)
_cod_database_code 7060559
_shelx_shelxl_version_number 2014/7
_shelx_space_group_comment
;
The symmetry employed for this shelxl refinement is uniquely defined
by the following loop, which should always be used as a source of
symmetry information in preference to the above space-group names.
They are only intended as comments.
;
_shelx_estimated_absorpt_t_max 0.854
_shelx_estimated_absorpt_t_min 0.822
_olex2_refinement_description
;
1. Fixed Uiso
 At 1.2 times of:
  All C(H) groups
 At 1.5 times of:
  All C(H,H,H) groups
2.a Aromatic/amide H refined with riding coordinates:
 C2(H2), C3(H3), C4(H4), C9(H9), C10(H10), C11(H11), C13(H13), C16(H16),
 C17(H17), C18(H18), C19(H19), C20(H20), C22(H22), C23(H23), C24(H24), C25(H25),
  C26(H26), C28(H28), C29(H29), C30(H30), C31(H31), C32(H32), C34(H34),
 C35(H35), C36(H36), C37(H37), C38(H38), C40(H40), C41(H41), C42(H42), C43(H43),
  C44(H44), C46(H46), C47(H47), C48(H48), C49(H49), C50(H50)
2.b Idealised Me refined as rotating group:
 C14(H14A,H14B,H14C)
;
_olex2_submission_special_instructions 'No special instructions were received'

loop_
_space_group_symop_operation_xyz
'x, y, z'
'-x+1/2, y+1/2, -z+1/2'
'-x, -y, -z'
'x-1/2, -y-1/2, z-1/2'

loop_
_atom_site_label
_atom_site_type_symbol
_atom_site_fract_x
_atom_site_fract_y
_atom_site_fract_z
_atom_site_U_iso_or_equiv
_atom_site_adp_type
_atom_site_occupancy
_atom_site_site_symmetry_order
_atom_site_calc_flag
_atom_site_refinement_flags_posn
_atom_site_refinement_flags_adp
_atom_site_refinement_flags_occupancy
_atom_site_disorder_assembly
_atom_site_disorder_group
I1 I 0.51298(2) 0.04461(2) 0.73906(2) 0.05920(11) Uani 1 1 d . . . . .
Cu1 Cu 0.47345(2) 0.27002(3) 0.74830(2) 0.03608(11) Uani 1 1 d . . . . .
P1 P 0.46326(4) 0.33513(6) 0.84674(3) 0.03324(16) Uani 1 1 d . . . . .
P2 P 0.39647(4) 0.34211(6) 0.66609(3) 0.03434(16) Uani 1 1 d . . . . .
O1 O 0.70329(18) 0.4587(2) 0.51586(11) 0.0629(7) Uani 1 1 d . . . . .
N1 N 0.56652(12) 0.40844(19) 0.75095(9) 0.0295(4) Uani 1 1 d . . . . .
N2 N 0.63422(13) 0.5762(2) 0.73562(11) 0.0350(5) Uani 1 1 d . . . . .
C1 C 0.51044(15) 0.4819(2) 0.84296(12) 0.0335(5) Uani 1 1 d . . . . .
C2 C 0.50801(18) 0.5835(3) 0.88121(14) 0.0436(6) Uani 1 1 d . . . . .
H2 H 0.4770 0.5818 0.9126 0.052 Uiso 1 1 calc R . . . .
C3 C 0.5514(2) 0.6871(3) 0.87286(16) 0.0510(8) Uani 1 1 d . . . . .
H3 H 0.5498 0.7516 0.8999 0.061 Uiso 1 1 calc R . . . .
C4 C 0.59692(19) 0.6977(3) 0.82571(15) 0.0467(7) Uani 1 1 d . . . . .
H4 H 0.6254 0.7674 0.8205 0.056 Uiso 1 1 calc R . . . .
C5 C 0.59752(15) 0.5990(2) 0.78690(13) 0.0342(5) Uani 1 1 d . . . . .
C6 C 0.55614(14) 0.4931(2) 0.79570(11) 0.0300(5) Uani 1 1 d . . . . .
C7 C 0.61228(14) 0.4602(2) 0.71550(12) 0.0303(5) Uani 1 1 d . . . . .
C8 C 0.63938(15) 0.3984(2) 0.66267(12) 0.0332(5) Uani 1 1 d . . . . .
C9 C 0.6529(2) 0.2738(3) 0.66823(15) 0.0485(7) Uani 1 1 d . . . . .
H9 H 0.6430 0.2329 0.7033 0.058 Uiso 1 1 calc R . . . .
C10 C 0.6812(3) 0.2114(3) 0.62124(19) 0.0731(12) Uani 1 1 d . . . . .
H10 H 0.6889 0.1279 0.6247 0.088 Uiso 1 1 calc R . . . .
C11 C 0.6982(3) 0.2703(3) 0.56979(17) 0.0628(10) Uani 1 1 d . . . . .
H11 H 0.7181 0.2274 0.5389 0.075 Uiso 1 1 calc R . . . .
C12 C 0.68562(19) 0.3928(3) 0.56415(13) 0.0467(7) Uani 1 1 d . . . . .
C13 C 0.65513(17) 0.4576(2) 0.61023(13) 0.0385(6) Uani 1 1 d . . . . .
H13 H 0.6454 0.5404 0.6056 0.046 Uiso 1 1 calc R . . . .
C14 C 0.7386(3) 0.3968(4) 0.47010(19) 0.0758(12) Uani 1 1 d . . . . .
H14A H 0.7521 0.4543 0.4404 0.114 Uiso 1 1 calc GR . . . .
H14B H 0.7036 0.3380 0.4505 0.114 Uiso 1 1 calc GR . . . .
H14C H 0.7839 0.3563 0.4884 0.114 Uiso 1 1 calc GR . . . .
C15 C 0.68344(15) 0.6615(2) 0.71022(13) 0.0365(6) Uani 1 1 d . . . . .
C16 C 0.75588(17) 0.6270(3) 0.69840(15) 0.0465(7) Uani 1 1 d . . . . .
H16 H 0.7742 0.5491 0.7077 0.056 Uiso 1 1 calc R . . . .
C17 C 0.80053(19) 0.7122(4) 0.67226(16) 0.0591(9) Uani 1 1 d . . . . .
H17 H 0.8488 0.6902 0.6626 0.071 Uiso 1 1 calc R . . . .
C18 C 0.7748(2) 0.8266(4) 0.66075(16) 0.0640(11) Uani 1 1 d . . . . .
H18 H 0.8053 0.8824 0.6431 0.077 Uiso 1 1 calc R . . . .
C19 C 0.7040(2) 0.8610(3) 0.67497(16) 0.0597(9) Uani 1 1 d . . . . .
H19 H 0.6877 0.9410 0.6687 0.072 Uiso 1 1 calc R . . . .
C20 C 0.65702(19) 0.7776(3) 0.69849(15) 0.0461(7) Uani 1 1 d . . . . .
H20 H 0.6080 0.7996 0.7064 0.055 Uiso 1 1 calc R . . . .
C21 C 0.37412(16) 0.3715(3) 0.87890(13) 0.0378(6) Uani 1 1 d . . . . .
C22 C 0.30723(19) 0.3728(3) 0.84008(15) 0.0507(7) Uani 1 1 d . . . . .
H22 H 0.3077 0.3510 0.7994 0.061 Uiso 1 1 calc R . . . .
C23 C 0.2385(2) 0.4068(4) 0.8613(2) 0.0642(10) Uani 1 1 d . . . . .
H23 H 0.1935 0.4076 0.8345 0.077 Uiso 1 1 calc R . . . .
C24 C 0.2365(2) 0.4383(4) 0.9199(2) 0.0642(10) Uani 1 1 d . . . . .
H24 H 0.1908 0.4633 0.9334 0.077 Uiso 1 1 calc R . . . .
C25 C 0.3034(3) 0.4330(4) 0.9602(2) 0.0696(12) Uani 1 1 d . . . . .
H25 H 0.3021 0.4527 1.0011 0.083 Uiso 1 1 calc R . . . .
C26 C 0.3713(2) 0.3989(3) 0.94030(15) 0.0523(8) Uani 1 1 d . . . . .
H26 H 0.4156 0.3940 0.9678 0.063 Uiso 1 1 calc R . . . .
C27 C 0.52153(17) 0.2583(3) 0.90946(13) 0.0391(6) Uani 1 1 d . . . . .
C28 C 0.5194(2) 0.1316(3) 0.91135(18) 0.0625(9) Uani 1 1 d . . . . .
H28 H 0.4898 0.0884 0.8809 0.075 Uiso 1 1 calc R . . . .
C29 C 0.5615(4) 0.0708(4) 0.9585(2) 0.0867(15) Uani 1 1 d . . . . .
H29 H 0.5585 -0.0135 0.9603 0.104 Uiso 1 1 calc R . . . .
C30 C 0.6074(3) 0.1318(5) 1.0027(2) 0.0859(14) Uani 1 1 d . . . . .
H30 H 0.6359 0.0888 1.0337 0.103 Uiso 1 1 calc R . . . .
C31 C 0.6115(2) 0.2543(4) 1.00137(18) 0.0683(11) Uani 1 1 d . . . . .
H31 H 0.6424 0.2955 1.0318 0.082 Uiso 1 1 calc R . . . .
C32 C 0.5691(2) 0.3197(3) 0.95406(15) 0.0518(8) Uani 1 1 d . . . . .
H32 H 0.5729 0.4040 0.9527 0.062 Uiso 1 1 calc R . . . .
C33 C 0.29336(16) 0.3489(3) 0.67329(13) 0.0405(6) Uani 1 1 d . . . . .
C34 C 0.25248(19) 0.4568(3) 0.67726(15) 0.0500(8) Uani 1 1 d . . . . .
H34 H 0.2767 0.5316 0.6754 0.060 Uiso 1 1 calc R . . . .
C35 C 0.1747(2) 0.4506(4) 0.68400(18) 0.0657(11) Uani 1 1 d . . . . .
H35 H 0.1471 0.5219 0.6873 0.079 Uiso 1 1 calc R . . . .
C36 C 0.1386(2) 0.3411(5) 0.68582(19) 0.0746(13) Uani 1 1 d . . . . .
H36 H 0.0865 0.3384 0.6898 0.090 Uiso 1 1 calc R . . . .
C37 C 0.1786(2) 0.2351(5) 0.6819(2) 0.0742(13) Uani 1 1 d . . . . .
H37 H 0.1536 0.1607 0.6825 0.089 Uiso 1 1 calc R . . . .
C38 C 0.2566(2) 0.2388(4) 0.67686(17) 0.0583(9) Uani 1 1 d . . . . .
H38 H 0.2842 0.1667 0.6759 0.070 Uiso 1 1 calc R . . . .
C39 C 0.39629(17) 0.2594(3) 0.59401(13) 0.0390(6) Uani 1 1 d . . . . .
C40 C 0.4617(2) 0.1972(3) 0.58393(15) 0.0538(8) Uani 1 1 d . . . . .
H40 H 0.5031 0.1934 0.6143 0.065 Uiso 1 1 calc R . . . .
C41 C 0.4657(3) 0.1398(4) 0.52782(19) 0.0683(10) Uani 1 1 d . . . . .
H41 H 0.5100 0.0990 0.5203 0.082 Uiso 1 1 calc R . . . .
C42 C 0.4035(3) 0.1441(3) 0.48377(16) 0.0637(10) Uani 1 1 d . . . . .
H42 H 0.4055 0.1035 0.4470 0.076 Uiso 1 1 calc R . . . .
C43 C 0.3396(2) 0.2063(4) 0.49295(15) 0.0572(9) Uani 1 1 d . . . . .
H43 H 0.2982 0.2089 0.4626 0.069 Uiso 1 1 calc R . . . .
C44 C 0.3358(2) 0.2668(3) 0.54811(14) 0.0482(7) Uani 1 1 d . . . . .
H44 H 0.2925 0.3121 0.5540 0.058 Uiso 1 1 calc R . . . .
C45 C 0.42178(15) 0.4966(3) 0.64576(13) 0.0368(6) Uani 1 1 d . . . . .
C46 C 0.42335(18) 0.5881(3) 0.68916(15) 0.0454(7) Uani 1 1 d . . . . .
H46 H 0.4114 0.5697 0.7281 0.054 Uiso 1 1 calc R . . . .
C47 C 0.4425(2) 0.7068(3) 0.67534(18) 0.0563(9) Uani 1 1 d . . . . .
H47 H 0.4413 0.7676 0.7045 0.068 Uiso 1 1 calc R . . . .
C48 C 0.4629(2) 0.7342(3) 0.6193(2) 0.0637(10) Uani 1 1 d . . . . .
H48 H 0.4756 0.8136 0.6101 0.076 Uiso 1 1 calc R . . . .
C49 C 0.4646(3) 0.6443(4) 0.5765(2) 0.0685(10) Uani 1 1 d . . . . .
H49 H 0.4795 0.6628 0.5385 0.082 Uiso 1 1 calc R . . . .
C50 C 0.4443(2) 0.5261(3) 0.58907(16) 0.0517(8) Uani 1 1 d . . . . .
H50 H 0.4457 0.4661 0.5595 0.062 Uiso 1 1 calc R . . . .

loop_
_atom_site_aniso_label
_atom_site_aniso_U_11
_atom_site_aniso_U_22
_atom_site_aniso_U_33
_atom_site_aniso_U_23
_atom_site_aniso_U_13
_atom_site_aniso_U_12
I1 0.06908(18) 0.03158(14) 0.0808(2) -0.00357(9) 0.02486(13) -0.00027(9)
Cu1 0.0390(2) 0.03323(19) 0.03571(19) -0.00504(12) 0.00297(14) 0.00164(13)
P1 0.0336(3) 0.0353(3) 0.0317(3) -0.0023(3) 0.0077(3) -0.0028(3)
P2 0.0325(3) 0.0361(4) 0.0338(3) -0.0069(3) 0.0015(3) 0.0010(3)
O1 0.097(2) 0.0515(14) 0.0445(13) 0.0053(10) 0.0253(13) 0.0054(13)
N1 0.0269(10) 0.0298(10) 0.0321(11) -0.0019(8) 0.0041(8) 0.0012(8)
N2 0.0337(11) 0.0306(11) 0.0417(12) -0.0020(9) 0.0084(9) -0.0042(9)
C1 0.0332(13) 0.0331(13) 0.0343(13) -0.0020(10) 0.0047(10) -0.0011(10)
C2 0.0490(17) 0.0399(15) 0.0439(16) -0.0075(12) 0.0145(13) 0.0004(13)
C3 0.0590(19) 0.0409(16) 0.0549(19) -0.0177(14) 0.0134(15) -0.0053(14)
C4 0.0493(17) 0.0378(15) 0.0538(18) -0.0082(13) 0.0096(14) -0.0098(13)
C5 0.0296(12) 0.0314(13) 0.0419(14) -0.0002(11) 0.0048(10) -0.0011(10)
C6 0.0280(12) 0.0275(12) 0.0340(13) -0.0036(10) 0.0012(9) 0.0008(9)
C7 0.0263(12) 0.0267(12) 0.0371(13) 0.0015(9) 0.0013(10) -0.0005(9)
C8 0.0320(13) 0.0333(13) 0.0345(13) -0.0012(10) 0.0052(10) -0.0023(10)
C9 0.068(2) 0.0372(15) 0.0446(16) 0.0051(12) 0.0235(15) 0.0078(14)
C10 0.121(4) 0.0384(17) 0.069(2) 0.0054(16) 0.046(2) 0.018(2)
C11 0.092(3) 0.0498(19) 0.053(2) -0.0036(15) 0.0338(19) 0.0096(19)
C12 0.0553(18) 0.0509(17) 0.0353(15) 0.0043(13) 0.0108(13) -0.0028(14)
C13 0.0465(16) 0.0324(14) 0.0362(14) 0.0034(10) 0.0031(12) -0.0002(11)
C14 0.099(3) 0.079(3) 0.056(2) 0.008(2) 0.038(2) -0.004(2)
C15 0.0325(13) 0.0369(14) 0.0397(14) -0.0015(11) 0.0026(11) -0.0091(11)
C16 0.0355(14) 0.0564(18) 0.0476(17) -0.0006(14) 0.0052(12) -0.0090(13)
C17 0.0388(17) 0.090(3) 0.0500(19) -0.0029(18) 0.0113(14) -0.0262(17)
C18 0.066(2) 0.077(3) 0.0469(19) 0.0111(17) -0.0006(16) -0.043(2)
C19 0.079(3) 0.0461(18) 0.0509(19) 0.0070(14) -0.0043(17) -0.0234(17)
C20 0.0479(17) 0.0377(15) 0.0512(18) 0.0033(13) -0.0009(13) -0.0059(13)
C21 0.0398(14) 0.0368(14) 0.0388(14) -0.0048(11) 0.0134(11) -0.0058(11)
C22 0.0449(17) 0.064(2) 0.0448(17) 0.0028(15) 0.0105(13) -0.0036(15)
C23 0.0414(18) 0.079(3) 0.073(2) 0.012(2) 0.0104(17) 0.0017(17)
C24 0.0463(19) 0.061(2) 0.091(3) -0.0034(19) 0.0323(19) -0.0017(16)
C25 0.073(3) 0.080(3) 0.063(2) -0.026(2) 0.037(2) -0.021(2)
C26 0.0481(18) 0.066(2) 0.0446(17) -0.0117(15) 0.0136(14) -0.0105(15)
C27 0.0387(15) 0.0405(15) 0.0389(14) 0.0047(11) 0.0082(11) -0.0009(11)
C28 0.076(2) 0.0474(19) 0.061(2) 0.0041(16) -0.0026(18) -0.0040(17)
C29 0.125(4) 0.048(2) 0.083(3) 0.017(2) -0.004(3) 0.006(2)
C30 0.104(4) 0.084(3) 0.063(3) 0.017(2) -0.015(2) 0.028(3)
C31 0.063(2) 0.081(3) 0.055(2) 0.0013(19) -0.0137(18) 0.010(2)
C32 0.0555(19) 0.0501(18) 0.0480(18) -0.0048(14) -0.0017(14) 0.0051(15)
C33 0.0344(14) 0.0560(18) 0.0311(13) -0.0039(12) 0.0033(11) -0.0035(12)
C34 0.0392(16) 0.066(2) 0.0445(17) -0.0001(14) 0.0046(13) 0.0061(14)
C35 0.0402(18) 0.102(3) 0.056(2) 0.005(2) 0.0075(15) 0.0130(19)
C36 0.0396(19) 0.124(4) 0.062(2) 0.000(2) 0.0111(16) -0.009(2)
C37 0.059(2) 0.095(3) 0.072(3) -0.009(2) 0.021(2) -0.035(2)
C38 0.054(2) 0.065(2) 0.057(2) -0.0054(16) 0.0119(16) -0.0148(17)
C39 0.0452(16) 0.0353(14) 0.0360(14) -0.0045(11) 0.0034(11) -0.0039(11)
C40 0.060(2) 0.0543(19) 0.0461(18) -0.0130(15) 0.0022(15) 0.0122(16)
C41 0.084(3) 0.063(2) 0.059(2) -0.0184(18) 0.015(2) 0.013(2)
C42 0.092(3) 0.059(2) 0.0414(18) -0.0186(15) 0.0135(18) -0.012(2)
C43 0.066(2) 0.069(2) 0.0355(16) -0.0078(15) -0.0004(15) -0.0095(18)
C44 0.0506(18) 0.0528(18) 0.0394(16) -0.0083(13) -0.0020(13) -0.0028(14)
C45 0.0291(13) 0.0381(14) 0.0422(15) -0.0053(11) -0.0001(11) -0.0003(11)
C46 0.0435(16) 0.0429(16) 0.0482(17) -0.0043(13) -0.0011(13) 0.0052(13)
C47 0.0529(19) 0.0405(17) 0.073(2) -0.0139(16) -0.0007(17) 0.0015(14)
C48 0.057(2) 0.0466(19) 0.087(3) 0.0069(18) 0.0031(19) -0.0120(16)
C49 0.078(3) 0.065(2) 0.065(2) 0.0054(19) 0.020(2) -0.016(2)
C50 0.0543(19) 0.0517(18) 0.0504(18) -0.0020(14) 0.0123(15) -0.0056(15)

loop_
_atom_type_symbol
_atom_type_description
_atom_type_scat_dispersion_real
_atom_type_scat_dispersion_imag
_atom_type_scat_source
C C 0.0033 0.0016 'International Tables Vol C Tables 4.2.6.8 and 6.1.1.4'
H H 0.0000 0.0000 'International Tables Vol C Tables 4.2.6.8 and 6.1.1.4'
Cu Cu 0.3201 1.2651 'International Tables Vol C Tables 4.2.6.8 and 6.1.1.4'
I I -0.4742 1.8119 'International Tables Vol C Tables 4.2.6.8 and 6.1.1.4'
N N 0.0061 0.0033 'International Tables Vol C Tables 4.2.6.8 and 6.1.1.4'
O O 0.0106 0.0060 'International Tables Vol C Tables 4.2.6.8 and 6.1.1.4'
P P 0.1023 0.0942 'International Tables Vol C Tables 4.2.6.8 and 6.1.1.4'

loop_
_geom_angle_atom_site_label_1
_geom_angle_atom_site_label_2
_geom_angle_atom_site_label_3
_geom_angle
_geom_angle_site_symmetry_1
_geom_angle_site_symmetry_3
_geom_angle_publ_flag
P1 Cu1 I1 114.91(2) . . ?
P2 Cu1 I1 114.26(2) . . ?
P2 Cu1 P1 122.46(3) . . ?
N1 Cu1 I1 116.94(6) . . ?
N1 Cu1 P1 84.32(6) . . ?
N1 Cu1 P2 98.56(6) . . ?
C1 P1 Cu1 98.38(9) . . ?
C1 P1 C21 103.75(12) . . ?
C1 P1 C27 103.08(13) . . ?
C21 P1 Cu1 126.36(10) . . ?
C27 P1 Cu1 118.01(10) . . ?
C27 P1 C21 103.60(13) . . ?
C33 P2 Cu1 116.44(10) . . ?
C39 P2 Cu1 117.38(10) . . ?
C39 P2 C33 101.16(13) . . ?
C45 P2 Cu1 112.40(9) . . ?
C45 P2 C33 104.74(13) . . ?
C45 P2 C39 102.95(13) . . ?
C12 O1 C14 117.6(3) . . ?
C6 N1 Cu1 108.69(16) . . ?
C7 N1 Cu1 141.01(18) . . ?
C7 N1 C6 105.9(2) . . ?
C5 N2 C7 106.7(2) . . ?
C5 N2 C15 124.0(2) . . ?
C7 N2 C15 129.3(2) . . ?
C2 C1 P1 129.2(2) . . ?
C6 C1 P1 114.68(19) . . ?
C6 C1 C2 116.1(3) . . ?
C1 C2 H2 119.5 . . ?
C3 C2 C1 121.0(3) . . ?
C3 C2 H2 119.5 . . ?
C2 C3 H3 118.7 . . ?
C4 C3 C2 122.6(3) . . ?
C4 C3 H3 118.7 . . ?
C3 C4 H4 121.8 . . ?
C5 C4 C3 116.3(3) . . ?
C5 C4 H4 121.8 . . ?
N2 C5 C6 105.1(2) . . ?
C4 C5 N2 133.1(3) . . ?
C4 C5 C6 121.7(3) . . ?
N1 C6 C1 127.6(2) . . ?
N1 C6 C5 110.3(2) . . ?
C1 C6 C5 122.1(2) . . ?
N1 C7 N2 111.9(2) . . ?
N1 C7 C8 123.2(2) . . ?
N2 C7 C8 124.9(2) . . ?
C9 C8 C7 116.8(2) . . ?
C13 C8 C7 124.0(2) . . ?
C13 C8 C9 119.2(3) . . ?
C8 C9 H9 120.2 . . ?
C10 C9 C8 119.6(3) . . ?
C10 C9 H9 120.2 . . ?
C9 C10 H10 119.4 . . ?
C11 C10 C9 121.2(3) . . ?
C11 C10 H10 119.4 . . ?
C10 C11 H11 120.3 . . ?
C12 C11 C10 119.5(3) . . ?
C12 C11 H11 120.3 . . ?
O1 C12 C11 123.3(3) . . ?
O1 C12 C13 116.3(3) . . ?
C11 C12 C13 120.4(3) . . ?
C8 C13 C12 120.0(3) . . ?
C8 C13 H13 120.0 . . ?
C12 C13 H13 120.0 . . ?
O1 C14 H14A 109.5 . . ?
O1 C14 H14B 109.5 . . ?
O1 C14 H14C 109.5 . . ?
H14A C14 H14B 109.5 . . ?
H14A C14 H14C 109.5 . . ?
H14B C14 H14C 109.5 . . ?
C16 C15 N2 120.4(3) . . ?
C20 C15 N2 118.4(3) . . ?
C20 C15 C16 121.2(3) . . ?
C15 C16 H16 121.0 . . ?
C15 C16 C17 118.1(3) . . ?
C17 C16 H16 121.0 . . ?
C16 C17 H17 119.6 . . ?
C18 C17 C16 120.9(3) . . ?
C18 C17 H17 119.6 . . ?
C17 C18 H18 119.8 . . ?
C17 C18 C19 120.4(3) . . ?
C19 C18 H18 119.8 . . ?
C18 C19 H19 119.9 . . ?
C18 C19 C20 120.2(4) . . ?
C20 C19 H19 119.9 . . ?
C15 C20 C19 119.1(3) . . ?
C15 C20 H20 120.4 . . ?
C19 C20 H20 120.4 . . ?
C22 C21 P1 117.9(2) . . ?
C22 C21 C26 118.7(3) . . ?
C26 C21 P1 123.4(2) . . ?
C21 C22 H22 119.8 . . ?
C21 C22 C23 120.4(3) . . ?
C23 C22 H22 119.8 . . ?
C22 C23 H23 119.6 . . ?
C24 C23 C22 120.8(4) . . ?
C24 C23 H23 119.6 . . ?
C23 C24 H24 120.3 . . ?
C23 C24 C25 119.4(3) . . ?
C25 C24 H24 120.3 . . ?
C24 C25 H25 119.7 . . ?
C26 C25 C24 120.6(4) . . ?
C26 C25 H25 119.7 . . ?
C21 C26 H26 120.0 . . ?
C25 C26 C21 120.1(3) . . ?
C25 C26 H26 120.0 . . ?
C28 C27 P1 118.0(3) . . ?
C32 C27 P1 123.3(2) . . ?
C32 C27 C28 118.7(3) . . ?
C27 C28 H28 120.2 . . ?
C29 C28 C27 119.6(4) . . ?
C29 C28 H28 120.2 . . ?
C28 C29 H29 119.3 . . ?
C30 C29 C28 121.4(4) . . ?
C30 C29 H29 119.3 . . ?
C29 C30 H30 119.9 . . ?
C31 C30 C29 120.2(4) . . ?
C31 C30 H30 119.9 . . ?
C30 C31 H31 120.0 . . ?
C30 C31 C32 120.1(4) . . ?
C32 C31 H31 120.0 . . ?
C27 C32 C31 119.9(3) . . ?
C27 C32 H32 120.0 . . ?
C31 C32 H32 120.0 . . ?
C34 C33 P2 124.0(2) . . ?
C38 C33 P2 116.2(3) . . ?
C38 C33 C34 119.7(3) . . ?
C33 C34 H34 120.5 . . ?
C35 C34 C33 118.9(4) . . ?
C35 C34 H34 120.5 . . ?
C34 C35 H35 119.6 . . ?
C36 C35 C34 120.8(4) . . ?
C36 C35 H35 119.6 . . ?
C35 C36 H36 119.8 . . ?
C35 C36 C37 120.4(3) . . ?
C37 C36 H36 119.8 . . ?
C36 C37 H37 120.0 . . ?
C36 C37 C38 120.0(4) . . ?
C38 C37 H37 120.0 . . ?
C33 C38 C37 120.2(4) . . ?
C33 C38 H38 119.9 . . ?
C37 C38 H38 119.9 . . ?
C40 C39 P2 118.0(2) . . ?
C40 C39 C44 119.7(3) . . ?
C44 C39 P2 122.0(2) . . ?
C39 C40 H40 120.2 . . ?
C39 C40 C41 119.7(3) . . ?
C41 C40 H40 120.2 . . ?
C40 C41 H41 120.3 . . ?
C42 C41 C40 119.5(4) . . ?
C42 C41 H41 120.3 . . ?
C41 C42 H42 119.4 . . ?
C43 C42 C41 121.2(3) . . ?
C43 C42 H42 119.4 . . ?
C42 C43 H43 120.1 . . ?
C42 C43 C44 119.9(3) . . ?
C44 C43 H43 120.1 . . ?
C39 C44 C43 120.0(3) . . ?
C39 C44 H44 120.0 . . ?
C43 C44 H44 120.0 . . ?
C46 C45 P2 119.4(2) . . ?
C46 C45 C50 117.8(3) . . ?
C50 C45 P2 122.7(2) . . ?
C45 C46 H46 119.5 . . ?
C45 C46 C47 121.0(3) . . ?
C47 C46 H46 119.5 . . ?
C46 C47 H47 119.9 . . ?
C48 C47 C46 120.2(3) . . ?
C48 C47 H47 119.9 . . ?
C47 C48 H48 120.1 . . ?
C47 C48 C49 119.7(3) . . ?
C49 C48 H48 120.1 . . ?
C48 C49 H49 119.6 . . ?
C48 C49 C50 120.8(4) . . ?
C50 C49 H49 119.6 . . ?
C45 C50 H50 119.8 . . ?
C49 C50 C45 120.4(3) . . ?
C49 C50 H50 119.8 . . ?

loop_
_geom_bond_atom_site_label_1
_geom_bond_atom_site_label_2
_geom_bond_distance
_geom_bond_site_symmetry_2
_geom_bond_publ_flag
I1 Cu1 2.5889(4) . ?
Cu1 P1 2.3139(8) . ?
Cu1 P2 2.2749(8) . ?
Cu1 N1 2.230(2) . ?
P1 C1 1.821(3) . ?
P1 C21 1.838(3) . ?
P1 C27 1.829(3) . ?
P2 C33 1.839(3) . ?
P2 C39 1.832(3) . ?
P2 C45 1.825(3) . ?
O1 C12 1.354(4) . ?
O1 C14 1.419(5) . ?
N1 C6 1.385(3) . ?
N1 C7 1.315(3) . ?
N2 C5 1.389(4) . ?
N2 C7 1.390(3) . ?
N2 C15 1.434(3) . ?
C1 C2 1.404(4) . ?
C1 C6 1.394(4) . ?
C2 H2 0.9300 . ?
C2 C3 1.394(5) . ?
C3 H3 0.9300 . ?
C3 C4 1.389(5) . ?
C4 H4 0.9300 . ?
C4 C5 1.384(4) . ?
C5 C6 1.398(4) . ?
C7 C8 1.475(4) . ?
C8 C9 1.393(4) . ?
C8 C13 1.383(4) . ?
C9 H9 0.9300 . ?
C9 C10 1.384(5) . ?
C10 H10 0.9300 . ?
C10 C11 1.370(5) . ?
C11 H11 0.9300 . ?
C11 C12 1.369(5) . ?
C12 C13 1.398(4) . ?
C13 H13 0.9300 . ?
C14 H14A 0.9600 . ?
C14 H14B 0.9600 . ?
C14 H14C 0.9600 . ?
C15 C16 1.382(4) . ?
C15 C20 1.373(4) . ?
C16 H16 0.9300 . ?
C16 C17 1.390(5) . ?
C17 H17 0.9300 . ?
C17 C18 1.351(6) . ?
C18 H18 0.9300 . ?
C18 C19 1.371(6) . ?
C19 H19 0.9300 . ?
C19 C20 1.375(5) . ?
C20 H20 0.9300 . ?
C21 C22 1.371(5) . ?
C21 C26 1.394(4) . ?
C22 H22 0.9300 . ?
C22 C23 1.396(5) . ?
C23 H23 0.9300 . ?
C23 C24 1.344(6) . ?
C24 H24 0.9300 . ?
C24 C25 1.390(6) . ?
C25 H25 0.9300 . ?
C25 C26 1.372(5) . ?
C26 H26 0.9300 . ?
C27 C28 1.395(5) . ?
C27 C32 1.390(4) . ?
C28 H28 0.9300 . ?
C28 C29 1.376(6) . ?
C29 H29 0.9300 . ?
C29 C30 1.367(7) . ?
C30 H30 0.9300 . ?
C30 C31 1.349(6) . ?
C31 H31 0.9300 . ?
C31 C32 1.408(5) . ?
C32 H32 0.9300 . ?
C33 C34 1.395(4) . ?
C33 C38 1.379(5) . ?
C34 H34 0.9300 . ?
C34 C35 1.393(5) . ?
C35 H35 0.9300 . ?
C35 C36 1.363(7) . ?
C36 H36 0.9300 . ?
C36 C37 1.369(7) . ?
C37 H37 0.9300 . ?
C37 C38 1.388(6) . ?
C38 H38 0.9300 . ?
C39 C40 1.378(5) . ?
C39 C44 1.383(4) . ?
C40 H40 0.9300 . ?
C40 C41 1.399(5) . ?
C41 H41 0.9300 . ?
C41 C42 1.376(6) . ?
C42 H42 0.9300 . ?
C42 C43 1.350(6) . ?
C43 H43 0.9300 . ?
C43 C44 1.396(5) . ?
C44 H44 0.9300 . ?
C45 C46 1.387(4) . ?
C45 C50 1.394(4) . ?
C46 H46 0.9300 . ?
C46 C47 1.391(5) . ?
C47 H47 0.9300 . ?
C47 C48 1.362(6) . ?
C48 H48 0.9300 . ?
C48 C49 1.370(6) . ?
C49 H49 0.9300 . ?
C49 C50 1.384(5) . ?
C50 H50 0.9300 . ?
